data_7241313
loop_
_publ_author_name
'Ramirez de Arellano, Carmen'
'Adam, Rosa'
'Ballesteros-Garrido, Rafael'
'Abarca, Bel\'en'
'Ballesteros, Rafael'
'Alkorta, Ibon'
'Elguero, Jose'
'Escriv\'a, Emilio'

_publ_section_title
;
 A C(\p-hole)&#x00B7;&#x00B7;&#x00B7;Cl-Zn tetrel interaction driving a
 metal-organic supramolecular assembly
;
_journal_name_full CrystEngComm
_journal_paper_doi 10.1039/D0CE01272F
_journal_year 2020
_chemical_formula_sum 'C11 H8 Br N5'
_chemical_formula_weight 290.13
_space_group_crystal_system monoclinic
_space_group_IT_number 14
_space_group_name_Hall '-P 2ybc'
_space_group_name_H-M_alt 'P 1 21/c 1'
_atom_sites_solution_hydrogens geom
_atom_sites_solution_primary direct
_audit_creation_method SHELXL-2018/3
_audit_update_record
;
2020-08-28 deposited with the CCDC.	2020-09-25 downloaded from the CCDC.
;
_cell_angle_alpha 90
_cell_angle_beta 98.283(5)
_cell_angle_gamma 90
_cell_formula_units_Z 4
_cell_length_a 7.4811(3)
_cell_length_b 7.2879(3)
_cell_length_c 19.9293(12)
_cell_measurement_reflns_used 7945
_cell_measurement_temperature 120(2)
_cell_measurement_theta_max 37.3289
_cell_measurement_theta_min 3.3252
_cell_volume 1075.24(9)
_computing_cell_refinement 'CrysAlisPro (Agilent Technologies,2011)'
_computing_data_collection 'CrysAlisPro (Agilent Technologies,2011)'
_computing_data_reduction 'CrysAlisPro (Agilent Technologies,2011)'
_computing_molecular_graphics 'CrystalMaker 2.1.5 (1994-2009)'
_computing_publication_material 'SHELXL-2018/3 (Sheldrick, 2018)'
_computing_structure_refinement 'SHELXL-2018/3 (Sheldrick, 2018)'
_computing_structure_solution 'SHELXS-97 (Sheldrick, 1990)'
_diffrn_ambient_temperature 120(2)
_diffrn_detector_area_resol_mean 16.0267
_diffrn_measured_fraction_theta_full 0.999
_diffrn_measured_fraction_theta_max 0.939
_diffrn_measurement_device_type 'Oxford diffraction-Supernova'
_diffrn_measurement_method '\w scans'
_diffrn_radiation_type MoK\a
_diffrn_radiation_wavelength 0.71073
_diffrn_reflns_av_R_equivalents 0.0988
_diffrn_reflns_av_unetI/netI 0.1008
_diffrn_reflns_Laue_measured_fraction_full 0.999
_diffrn_reflns_Laue_measured_fraction_max 0.939
_diffrn_reflns_limit_h_max 10
_diffrn_reflns_limit_h_min -11
_diffrn_reflns_limit_k_max 10
_diffrn_reflns_limit_k_min -10
_diffrn_reflns_limit_l_max 28
_diffrn_reflns_limit_l_min -29
_diffrn_reflns_number 13996
_diffrn_reflns_point_group_measured_fraction_full 0.999
_diffrn_reflns_point_group_measured_fraction_max 0.939
_diffrn_reflns_theta_full 30.000
_diffrn_reflns_theta_max 31.963
_diffrn_reflns_theta_min 3.476
_diffrn_source 'fine-focus sealed tube'
_exptl_absorpt_coefficient_mu 3.805
_exptl_absorpt_correction_T_max 1.00000
_exptl_absorpt_correction_T_min 0.93469
_exptl_absorpt_correction_type multi-scan
_exptl_absorpt_process_details 'CrysAlisPro (Agilent Technologies,2009)'
_exptl_crystal_colour colorless
_exptl_crystal_density_diffrn 1.792
_exptl_crystal_description plate
_exptl_crystal_F_000 576
_exptl_crystal_size_max 0.32
_exptl_crystal_size_mid 0.30
_exptl_crystal_size_min 0.02
_refine_diff_density_max 0.967
_refine_diff_density_min -0.832
_refine_diff_density_rms 0.152
_refine_ls_extinction_method none
_refine_ls_goodness_of_fit_ref 1.049
_refine_ls_hydrogen_treatment constr
_refine_ls_matrix_type full
_refine_ls_number_parameters 155
_refine_ls_number_reflns 3494
_refine_ls_number_restraints 0
_refine_ls_restrained_S_all 1.049
_refine_ls_R_factor_all 0.1007
_refine_ls_R_factor_gt 0.0538
_refine_ls_shift/su_max 0.001
_refine_ls_shift/su_mean 0.000
_refine_ls_structure_factor_coef Fsqd
_refine_ls_weighting_details 'w=1/[\s^2^(Fo^2^)+(0.0264P)^2^] where P=(Fo^2^+2Fc^2^)/3'
_refine_ls_weighting_scheme calc
_refine_ls_wR_factor_gt 0.0870
_refine_ls_wR_factor_ref 0.1082
_reflns_Friedel_coverage 0.000
_reflns_number_gt 2296
_reflns_number_total 3494
_reflns_threshold_expression 'I > 2\s(I)'
_cod_data_source_file d0ce01272f2.cif
_cod_data_source_block EE15_RB1
_cod_original_cell_volume 1075.25(9)
_cod_original_sg_symbol_H-M 'P 21/c'
_cod_database_code 7241313
_shelx_shelxl_version_number 2018/3
_shelx_space_group_comment
; 
The symmetry employed for this shelxl refinement is uniquely defined 
by the following loop, which should always be used as a source of 
symmetry information in preference to the above space-group names. 
They are only intended as comments. 
;

loop_
_space_group_symop_operation_xyz
'x, y, z'
'-x, y+1/2, -z+1/2'
'-x, -y, -z'
'x, -y-1/2, z-1/2'

loop_
_atom_site_label
_atom_site_type_symbol
_atom_site_fract_x
_atom_site_fract_y
_atom_site_fract_z
_atom_site_U_iso_or_equiv
_atom_site_adp_type
_atom_site_occupancy
_atom_site_site_symmetry_order
_atom_site_calc_flag
_atom_site_refinement_flags_posn
_atom_site_refinement_flags_adp
_atom_site_refinement_flags_occupancy
_atom_site_disorder_assembly
_atom_site_disorder_group
Br1 Br 0.56208(4) 0.57165(5) 0.71346(2) 0.02137(12) Uani 1 1 d . . . . .
N1 N 0.2766(4) 0.3072(4) 0.61679(15) 0.0185(7) Uani 1 1 d . . . . .
N2 N 0.3254(4) 0.1983(4) 0.56865(16) 0.0191(7) Uani 1 1 d . . . . .
C3 C 0.3136(4) 0.2883(5) 0.50876(18) 0.0176(8) Uani 1 1 d . . . . .
C3A C 0.2537(4) 0.4663(5) 0.51841(18) 0.0152(7) Uani 1 1 d . . . . .
C4 C 0.2072(4) 0.6235(5) 0.4779(2) 0.0206(8) Uani 1 1 d . . . . .
H4 H 0.218499 0.623647 0.431043 0.025 Uiso 1 1 calc R U . . .
C5 C 0.1460(4) 0.7741(5) 0.50769(19) 0.0194(8) Uani 1 1 d . . . . .
H5 H 0.111919 0.880063 0.481162 0.023 Uiso 1 1 calc R U . . .
C6 C 0.1322(4) 0.7749(5) 0.57842(19) 0.0183(8) Uani 1 1 d . . . . .
H6 H 0.090179 0.882048 0.598347 0.022 Uiso 1 1 calc R U . . .
C7 C 0.1781(4) 0.6255(5) 0.61761(19) 0.0166(8) Uani 1 1 d . . . . .
N8 N 0.2346(4) 0.4713(4) 0.58595(15) 0.0145(6) Uani 1 1 d . . . . .
N11 N 0.1553(4) 0.6239(4) 0.82900(16) 0.0206(7) Uani 1 1 d . . . . .
C12 C 0.0154(5) 0.6549(5) 0.78025(19) 0.0206(8) Uani 1 1 d . . . . .
H12 H -0.096669 0.682911 0.795001 0.025 Uiso 1 1 calc R U . . .
N13 N 0.0159(4) 0.6507(4) 0.71328(16) 0.0195(7) Uani 1 1 d . . . . .
C14 C 0.1767(5) 0.6189(5) 0.69211(19) 0.0163(7) Uani 1 1 d . . . . .
C15 C 0.3295(4) 0.5922(5) 0.73895(19) 0.0166(7) Uani 1 1 d . . . . .
C16 C 0.3133(5) 0.5929(5) 0.80712(19) 0.0173(7) Uani 1 1 d . . . . .
H16 H 0.417520 0.570714 0.839374 0.021 Uiso 1 1 calc R U . . .
C21 C 0.3565(5) 0.1996(5) 0.44576(19) 0.0221(8) Uani 1 1 d . . . . .
H21A H 0.466017 0.254814 0.432846 0.029 Uiso 1 1 calc R U . . .
H21B H 0.255569 0.217558 0.409163 0.029 Uiso 1 1 calc R U . . .
H21C H 0.376129 0.067966 0.453762 0.029 Uiso 1 1 calc R U . . .

loop_
_atom_site_aniso_label
_atom_site_aniso_U_11
_atom_site_aniso_U_22
_atom_site_aniso_U_33
_atom_site_aniso_U_23
_atom_site_aniso_U_13
_atom_site_aniso_U_12
Br1 0.01624(17) 0.0272(2) 0.0207(2) -0.00081(17) 0.00266(14) -0.00054(15)
N1 0.0218(15) 0.0178(16) 0.0160(17) 0.0020(13) 0.0031(13) 0.0022(12)
N2 0.0199(14) 0.0191(17) 0.0186(17) -0.0014(13) 0.0036(13) 0.0011(12)
C3 0.0158(16) 0.0200(19) 0.0171(19) -0.0008(15) 0.0026(14) -0.0004(14)
C3A 0.0148(15) 0.022(2) 0.0099(17) -0.0013(14) 0.0037(13) -0.0032(13)
C4 0.0180(17) 0.026(2) 0.017(2) 0.0026(16) -0.0008(15) 0.0001(14)
C5 0.0199(16) 0.0178(19) 0.020(2) 0.0072(15) 0.0002(15) 0.0006(14)
C6 0.0180(16) 0.0162(19) 0.020(2) -0.0027(15) 0.0018(15) 0.0033(14)
C7 0.0104(15) 0.0199(19) 0.019(2) -0.0012(15) -0.0003(14) -0.0004(13)
N8 0.0168(13) 0.0149(16) 0.0123(15) 0.0010(12) 0.0033(12) 0.0018(11)
N11 0.0223(15) 0.0253(18) 0.0146(17) -0.0040(13) 0.0041(13) -0.0029(13)
C12 0.0208(17) 0.022(2) 0.019(2) -0.0030(16) 0.0053(16) 0.0005(15)
N13 0.0204(15) 0.0239(17) 0.0138(17) -0.0038(13) 0.0007(13) -0.0008(12)
C14 0.0205(17) 0.0157(18) 0.0129(18) -0.0007(14) 0.0035(14) -0.0008(13)
C15 0.0149(15) 0.0141(18) 0.021(2) -0.0010(15) 0.0029(14) -0.0002(13)
C16 0.0187(16) 0.0188(19) 0.0140(18) 0.0000(15) 0.0012(14) -0.0040(14)
C21 0.0212(17) 0.026(2) 0.020(2) -0.0055(16) 0.0055(16) -0.0030(15)

loop_
_atom_type_symbol
_atom_type_description
_atom_type_scat_dispersion_real
_atom_type_scat_dispersion_imag
_atom_type_scat_source
C C 0.0033 0.0016 'International Tables Vol C Tables 4.2.6.8 and 6.1.1.4'
H H 0.0000 0.0000 'International Tables Vol C Tables 4.2.6.8 and 6.1.1.4'
N N 0.0061 0.0033 'International Tables Vol C Tables 4.2.6.8 and 6.1.1.4'
Br Br -0.2901 2.4595 'International Tables Vol C Tables 4.2.6.8 and 6.1.1.4'

loop_
_geom_angle_atom_site_label_1
_geom_angle_atom_site_label_2
_geom_angle_atom_site_label_3
_geom_angle
_geom_angle_site_symmetry_1
_geom_angle_site_symmetry_3
_geom_angle_publ_flag
N2 N1 N8 105.5(3) . . ?
N1 N2 C3 110.8(3) . . ?
N2 C3 C3A 108.1(3) . . ?
N2 C3 C21 122.6(3) . . ?
C3A C3 C21 129.3(3) . . ?
N8 C3A C3 103.9(3) . . ?
N8 C3A C4 119.0(3) . . ?
C3 C3A C4 137.0(3) . . ?
C5 C4 C3A 118.4(4) . . ?
C4 C5 C6 120.8(3) . . ?
C7 C6 C5 121.1(3) . . ?
C6 C7 N8 117.3(3) . . ?
C6 C7 C14 124.3(3) . . ?
N8 C7 C14 118.4(3) . . ?
N1 N8 C3A 111.7(3) . . ?
N1 N8 C7 125.0(3) . . ?
C3A N8 C7 123.3(3) . . ?
C16 N11 C12 115.3(3) . . ?
N13 C12 N11 127.3(3) . . ?
C12 N13 C14 116.5(3) . . ?
N13 C14 C15 120.0(3) . . ?
N13 C14 C7 116.2(3) . . ?
C15 C14 C7 123.7(3) . . ?
C16 C15 C14 118.9(3) . . ?
C16 C15 Br1 118.7(3) . . ?
C14 C15 Br1 122.3(3) . . ?
N11 C16 C15 121.9(3) . . ?

loop_
_geom_bond_atom_site_label_1
_geom_bond_atom_site_label_2
_geom_bond_distance
_geom_bond_site_symmetry_2
_geom_bond_publ_flag
Br1 C15 1.888(3) . ?
N1 N2 1.336(4) . ?
N1 N8 1.361(4) . ?
N2 C3 1.354(4) . ?
C3 C3A 1.395(5) . ?
C3 C21 1.488(5) . ?
C3A N8 1.374(4) . ?
C3A C4 1.416(5) . ?
C4 C5 1.358(5) . ?
C5 C6 1.428(5) . ?
C6 C7 1.355(5) . ?
C7 N8 1.384(4) . ?
C7 C14 1.487(5) . ?
N11 C16 1.337(4) . ?
N11 C12 1.341(5) . ?
C12 N13 1.336(5) . ?
N13 C14 1.351(4) . ?
C14 C15 1.381(5) . ?
C15 C16 1.381(5) . ?

loop_
_geom_hbond_atom_site_label_D
_geom_hbond_atom_site_label_H
_geom_hbond_atom_site_label_A
_geom_hbond_distance_DH
_geom_hbond_distance_HA
_geom_hbond_distance_DA
_geom_hbond_angle_DHA
_geom_hbond_site_symmetry_A
_geom_hbond_publ_flag
C12 H12 Br1 0.95 2.94 3.513(4) 120.3 1_455 yes
C12 H12 N1 0.95 2.53 3.392(5) 150.9 2_556 yes
C16 H16 N2 0.95 2.63 3.478(5) 149.1 2_656 yes
